data_4083251
loop_
_publ_author_name
'Adams, Richard D.'
'Chen, Mingwei'
'Elpitiya, Gaya'
'Zhang, Qiang'

_publ_section_title
;
 Synthesis and Characterizations of Bismuth-Bridged Triiridium Carbonyl
 Complexes Containing Germyl/Germylene and Stannyl/Stannylene Ligands
;
_journal_issue 20
_journal_name_full Organometallics
_journal_page_first 7264
_journal_paper_doi 10.1021/om300813t
_journal_volume 31
_journal_year 2012
_chemical_formula_sum 'C42.25 H30.5 Bi Cl0.5 Ge3 Ir3 O6'
_chemical_formula_weight 1655.24
_chemical_name_systematic
; 
 ? 
;
_space_group_IT_number 15
_symmetry_cell_setting monoclinic
_symmetry_space_group_name_Hall '-C 2yc'
_symmetry_space_group_name_H-M 'C 1 2/c 1'
_atom_sites_solution_hydrogens geom
_atom_sites_solution_primary direct
_atom_sites_solution_secondary difmap
_audit_creation_method SHELXL-97
_cell_angle_alpha 90.00
_cell_angle_beta 98.623(14)
_cell_angle_gamma 90.00
_cell_formula_units_Z 16
_cell_length_a 33.584(17)
_cell_length_b 14.609(6)
_cell_length_c 37.282(16)
_cell_measurement_reflns_used 9287
_cell_measurement_temperature 294(2)
_cell_measurement_theta_max 26.40
_cell_measurement_theta_min 2.18
_cell_volume 18085(14)
_computing_cell_refinement 'Bruker SMART'
_computing_data_collection 'Bruker SMART'
_computing_data_reduction 'Bruker SAINT'
_computing_molecular_graphics 'Bruker SHELXTL'
_computing_publication_material 'Bruker SHELXTL'
_computing_structure_refinement 'SHELXL-97 (Sheldrick, 1997)'
_computing_structure_solution 'SHELXS-97 (Sheldrick, 1990)'
_diffrn_ambient_temperature 294(2)
_diffrn_measured_fraction_theta_full 0.997
_diffrn_measured_fraction_theta_max 0.997
_diffrn_measurement_device_type 'CCD area detector'
_diffrn_measurement_method 'phi and omega scans'
_diffrn_radiation_monochromator graphite
_diffrn_radiation_source 'fine-focus sealed tube'
_diffrn_radiation_type MoK\a
_diffrn_radiation_wavelength 0.71073
_diffrn_reflns_av_R_equivalents 0.1659
_diffrn_reflns_av_sigmaI/netI 0.0848
_diffrn_reflns_limit_h_max 39
_diffrn_reflns_limit_h_min -39
_diffrn_reflns_limit_k_max 17
_diffrn_reflns_limit_k_min -17
_diffrn_reflns_limit_l_max 44
_diffrn_reflns_limit_l_min -44
_diffrn_reflns_number 104130
_diffrn_reflns_theta_full 25.03
_diffrn_reflns_theta_max 25.03
_diffrn_reflns_theta_min 1.10
_diffrn_standards_decay_% <1
_exptl_absorpt_coefficient_mu 14.712
_exptl_absorpt_correction_T_max 1.000
_exptl_absorpt_correction_T_min 0.375256
_exptl_absorpt_correction_type multi-scan
_exptl_absorpt_process_details '(SADABS, Bruker, 1997)'
_exptl_crystal_colour RED
_exptl_crystal_density_diffrn 2.432
_exptl_crystal_density_method 'not measured'
_exptl_crystal_description BLOCK
_exptl_crystal_F_000 12008
_exptl_crystal_size_max 0.40
_exptl_crystal_size_mid 0.40
_exptl_crystal_size_min 0.10
_refine_diff_density_max 2.066
_refine_diff_density_min -1.177
_refine_diff_density_rms 0.239
_refine_ls_extinction_method none
_refine_ls_goodness_of_fit_ref 1.037
_refine_ls_hydrogen_treatment constr
_refine_ls_matrix_type full
_refine_ls_number_parameters 967
_refine_ls_number_reflns 15920
_refine_ls_number_restraints 8
_refine_ls_restrained_S_all 1.036
_refine_ls_R_factor_all 0.1291
_refine_ls_R_factor_gt 0.0637
_refine_ls_shift/su_max 0.022
_refine_ls_shift/su_mean 0.000
_refine_ls_structure_factor_coef Fsqd
_refine_ls_weighting_details 'calc w=1/[\s^2^(Fo^2^)+(0.0453P)^2^+355.6757P] where P=(Fo^2^+2Fc^2^)/3'
_refine_ls_weighting_scheme calc
_refine_ls_wR_factor_gt 0.1345
_refine_ls_wR_factor_ref 0.1665
_reflns_number_gt 8714
_reflns_number_total 15920
_reflns_threshold_expression >2sigma(I)
_cod_data_source_file om300813t_si_001.cif
_cod_data_source_block compound2
_cod_depositor_comments
;
The following automatic conversions were performed:

'_symmetry_cell_setting' value 'Monoclinic' changed to 'monoclinic'
according to
/usr/data/users/saulius/automatic-downloads/retrospective/ACS/lib/dictionaries/cif_core.dic
dictionary named 'cif_core.dic' version 2.4.2 from 2011-04-26.

Automatic conversion script
Id: cif_fix_values 2281 2013-09-26 08:29:07Z andrius 
;
_cod_original_cell_volume 18084(14)
_cod_original_sg_symbol_H-M C2/c
_cod_original_formula_sum 'C42.25 H30.50 Bi Cl0.50 Ge3 Ir3 O6'
_cod_database_code 4083251

loop_
_symmetry_equiv_pos_as_xyz
'x, y, z'
'-x, y, -z+1/2'
'x+1/2, y+1/2, z'
'-x+1/2, y+1/2, -z+1/2'
'-x, -y, -z'
'x, -y, z-1/2'
'-x+1/2, -y+1/2, -z'
'x+1/2, -y+1/2, z-1/2'

loop_
_atom_site_label
_atom_site_type_symbol
_atom_site_fract_x
_atom_site_fract_y
_atom_site_fract_z
_atom_site_U_iso_or_equiv
_atom_site_adp_type
_atom_site_occupancy
_atom_site_symmetry_multiplicity
_atom_site_calc_flag
_atom_site_refinement_flags
C1S C 0.0000 0.337(5) 0.2500 0.34(4) Uiso 1 2 d S
H1S1 H -0.0078 0.3754 0.2691 0.405 Uiso 0.50 1 calc PR
H1S2 H 0.0078 0.3754 0.2309 0.405 Uiso 0.50 1 calc PR
Ir1 Ir 0.17616(2) 0.65049(5) 0.243271(18) 0.04359(19) Uani 1 1 d .
Ir2 Ir 0.10552(2) 0.75478(5) 0.246240(17) 0.04463(18) Uani 1 1 d .
Ir3 Ir 0.17955(2) 0.84588(5) 0.243024(19) 0.04383(19) Uani 1 1 d .
Ir4 Ir 0.07156(2) 0.83924(5) 0.004139(19) 0.0482(2) Uani 1 1 d .
Ir5 Ir 0.06675(2) 0.64449(5) 0.003675(19) 0.0470(2) Uani 1 1 d .
Ir6 Ir 0.14058(2) 0.73080(5) -0.002391(19) 0.0504(2) Uani 1 1 d .
Bi1 Bi 0.14073(2) 0.74957(5) 0.183735(16) 0.04741(18) Uani 1 1 d .
Bi2 Bi 0.10940(2) 0.73751(5) 0.062107(17) 0.0552(2) Uani 1 1 d .
Ge1 Ge 0.10654(6) 0.58566(13) 0.24180(5) 0.0490(5) Uani 1 1 d .
Ge2 Ge 0.11417(6) 0.92516(13) 0.24393(5) 0.0504(5) Uani 1 1 d .
Ge3 Ge 0.23655(5) 0.74201(13) 0.23382(5) 0.0478(5) Uani 1 1 d .
Ge4 Ge 0.01076(6) 0.75001(14) 0.01462(5) 0.0500(5) Uani 1 1 d .
Ge5 Ge 0.13161(6) 0.56068(14) 0.00502(6) 0.0552(5) Uani 1 1 d .
Ge6 Ge 0.13997(6) 0.90181(14) 0.00024(6) 0.0557(5) Uani 1 1 d .
C3 C 0.0800(5) 0.5247(13) 0.1982(5) 0.049(5) Uani 1 1 d .
C4 C 0.0782(7) 0.4290(15) 0.1986(6) 0.078(7) Uani 1 1 d .
H4 H 0.0883 0.3951 0.2190 0.094 Uiso 1 1 calc R
C5 C 0.0600(7) 0.3867(17) 0.1657(7) 0.089(7) Uani 1 1 d .
H5 H 0.0586 0.3231 0.1653 0.107 Uiso 1 1 calc R
C6 C 0.0451(8) 0.430(2) 0.1359(7) 0.100(9) Uani 1 1 d .
H6 H 0.0342 0.3988 0.1150 0.120 Uiso 1 1 calc R
C7 C 0.0462(7) 0.5214(19) 0.1370(6) 0.087(7) Uani 1 1 d .
H7 H 0.0347 0.5547 0.1168 0.105 Uiso 1 1 calc R
C8 C 0.0642(6) 0.5669(15) 0.1675(6) 0.067(6) Uani 1 1 d .
H8 H 0.0653 0.6305 0.1668 0.081 Uiso 1 1 calc R
C11 C 0.1910(6) 0.6250(13) 0.2942(5) 0.055(5) Uani 1 1 d .
C12 C 0.1942(7) 0.5470(13) 0.2222(6) 0.073(6) Uani 1 1 d .
C13 C 0.0960(5) 0.5106(13) 0.2826(5) 0.051(5) Uani 1 1 d .
C14 C 0.1219(7) 0.4428(15) 0.2973(6) 0.077(7) Uani 1 1 d .
H14 H 0.1455 0.4324 0.2877 0.093 Uiso 1 1 calc R
C15 C 0.1136(10) 0.389(2) 0.3265(8) 0.112(10) Uani 1 1 d U
H15 H 0.1309 0.3421 0.3355 0.135 Uiso 1 1 calc R
C16 C 0.0810(11) 0.407(2) 0.3409(7) 0.120(12) Uani 1 1 d U
H16 H 0.0762 0.3716 0.3606 0.143 Uiso 1 1 calc R
C17 C 0.0526(9) 0.475(2) 0.3284(7) 0.111(10) Uani 1 1 d .
H17 H 0.0297 0.4866 0.3390 0.134 Uiso 1 1 calc R
C18 C 0.0621(8) 0.5264(15) 0.2978(7) 0.089(8) Uani 1 1 d .
H18 H 0.0444 0.5720 0.2880 0.107 Uiso 1 1 calc R
C21 C 0.1089(5) 0.7530(11) 0.2975(5) 0.050(4) Uani 1 1 d .
C22 C 0.0523(6) 0.7653(14) 0.2272(5) 0.064(5) Uani 1 1 d .
C23 C 0.1069(7) 0.9959(13) 0.2867(5) 0.064(6) Uani 1 1 d .
C24 C 0.0746(7) 0.9784(18) 0.3059(6) 0.087(7) Uani 1 1 d .
H24 H 0.0565 0.9313 0.2988 0.105 Uiso 1 1 calc R
C25 C 0.0703(8) 1.032(2) 0.3353(7) 0.109(10) Uani 1 1 d .
H25 H 0.0482 1.0231 0.3472 0.131 Uiso 1 1 calc R
C26 C 0.0981(10) 1.101(2) 0.3482(8) 0.112(11) Uani 1 1 d .
H26 H 0.0960 1.1347 0.3690 0.135 Uiso 1 1 calc R
C27 C 0.1268(10) 1.1147(17) 0.3289(8) 0.110(10) Uani 1 1 d .
H27 H 0.1445 1.1624 0.3361 0.132 Uiso 1 1 calc R
C28 C 0.1333(8) 1.0660(14) 0.2995(6) 0.084(7) Uani 1 1 d .
H28 H 0.1553 1.0793 0.2879 0.101 Uiso 1 1 calc R
C31 C 0.1990(6) 0.8706(15) 0.2932(6) 0.069(6) Uani 1 1 d .
C32 C 0.2011(7) 0.9410(15) 0.2179(6) 0.070(6) Uani 1 1 d .
C33 C 0.0866(6) 0.9917(12) 0.2019(7) 0.067(6) Uani 1 1 d .
C34 C 0.0551(6) 1.0477(14) 0.2055(6) 0.065(6) Uani 1 1 d .
H34 H 0.0479 1.0562 0.2284 0.078 Uiso 1 1 calc R
C35 C 0.0333(7) 1.0928(17) 0.1760(8) 0.091(8) Uani 1 1 d .
H35 H 0.0114 1.1293 0.1790 0.110 Uiso 1 1 calc R
C36 C 0.0445(7) 1.0826(17) 0.1429(7) 0.085(8) Uani 1 1 d .
H36 H 0.0300 1.1125 0.1231 0.102 Uiso 1 1 calc R
C37 C 0.0768(8) 1.0295(17) 0.1376(7) 0.098(8) Uani 1 1 d .
H37 H 0.0846 1.0245 0.1148 0.117 Uiso 1 1 calc R
C38 C 0.0983(7) 0.9820(14) 0.1679(5) 0.072(6) Uani 1 1 d .
H38 H 0.1200 0.9447 0.1649 0.087 Uiso 1 1 calc R
C41 C 0.0548(6) 0.9447(16) 0.0280(6) 0.069(6) Uani 1 1 d .
C42 C 0.0520(5) 0.8610(15) -0.0453(5) 0.065(6) Uani 1 1 d .
C43 C 0.2864(6) 0.7366(12) 0.2683(5) 0.059(5) Uani 1 1 d .
C44 C 0.2857(7) 0.7319(14) 0.3059(6) 0.077(6) Uani 1 1 d .
H44 H 0.2611 0.7366 0.3144 0.093 Uiso 1 1 calc R
C45 C 0.3200(7) 0.7206(15) 0.3302(6) 0.080(7) Uani 1 1 d .
H45 H 0.3186 0.7174 0.3549 0.096 Uiso 1 1 calc R
C46 C 0.3550(8) 0.7144(18) 0.3187(8) 0.102(9) Uani 1 1 d .
H46 H 0.3782 0.7061 0.3354 0.122 Uiso 1 1 calc R
C47 C 0.3582(6) 0.7201(16) 0.2816(8) 0.089(8) Uani 1 1 d .
H47 H 0.3833 0.7183 0.2740 0.106 Uiso 1 1 calc R
C48 C 0.3238(6) 0.7284(13) 0.2568(6) 0.065(6) Uani 1 1 d .
H48 H 0.3255 0.7285 0.2321 0.078 Uiso 1 1 calc R
C51 C 0.0439(6) 0.5499(13) 0.0284(5) 0.059(5) Uani 1 1 d .
C52 C 0.0508(6) 0.6194(13) -0.0474(6) 0.063(6) Uani 1 1 d .
C53 C 0.2519(6) 0.7485(15) 0.1857(5) 0.068(6) Uani 1 1 d .
C54 C 0.2716(6) 0.8242(17) 0.1744(6) 0.082(7) Uani 1 1 d .
H54 H 0.2800 0.8708 0.1909 0.099 Uiso 1 1 calc R
C55 C 0.2791(8) 0.831(2) 0.1380(8) 0.114(10) Uani 1 1 d U
H55 H 0.2936 0.8819 0.1318 0.137 Uiso 1 1 calc R
C56 C 0.2663(8) 0.769(2) 0.1113(8) 0.116(10) Uani 1 1 d U
H56 H 0.2703 0.7758 0.0873 0.139 Uiso 1 1 calc R
C57 C 0.2488(8) 0.701(2) 0.1222(6) 0.106(9) Uani 1 1 d .
H57 H 0.2406 0.6554 0.1052 0.127 Uiso 1 1 calc R
C58 C 0.2400(6) 0.6850(17) 0.1581(6) 0.082(7) Uani 1 1 d .
H58 H 0.2262 0.6323 0.1631 0.098 Uiso 1 1 calc R
C61 C 0.1385(6) 0.7325(12) -0.0535(5) 0.054(5) Uani 1 1 d .
C62 C 0.1956(7) 0.7221(15) 0.0179(5) 0.074(6) Uani 1 1 d .
C63 C -0.0037(5) 0.7476(14) 0.0634(5) 0.056(5) Uani 1 1 d .
C64 C 0.0130(7) 0.8042(16) 0.0915(5) 0.076(6) Uani 1 1 d .
H64 H 0.0320 0.8480 0.0876 0.091 Uiso 1 1 calc R
C65 C 0.0011(8) 0.795(2) 0.1250(7) 0.100(8) Uani 1 1 d .
H65 H 0.0118 0.8350 0.1434 0.120 Uiso 1 1 calc R
C66 C -0.0244(7) 0.732(2) 0.1323(6) 0.114(12) Uani 1 1 d .
H66 H -0.0303 0.7269 0.1558 0.137 Uiso 1 1 calc R
C67 C -0.0431(7) 0.673(2) 0.1051(8) 0.103(10) Uani 1 1 d .
H67 H -0.0627 0.6316 0.1096 0.124 Uiso 1 1 calc R
C68 C -0.0309(6) 0.6800(16) 0.0714(6) 0.074(6) Uani 1 1 d .
H68 H -0.0410 0.6384 0.0534 0.089 Uiso 1 1 calc R
C69 C -0.0407(5) 0.7589(11) -0.0178(4) 0.046(4) Uani 1 1 d .
C70 C -0.0732(5) 0.7950(14) -0.0049(5) 0.065(6) Uani 1 1 d .
H70 H -0.0708 0.8121 0.0193 0.079 Uiso 1 1 calc R
C71 C -0.1100(7) 0.8070(17) -0.0275(6) 0.088(7) Uani 1 1 d .
H71 H -0.1318 0.8321 -0.0182 0.106 Uiso 1 1 calc R
C72 C -0.1141(7) 0.7816(16) -0.0634(6) 0.080(7) Uani 1 1 d .
H72 H -0.1388 0.7865 -0.0782 0.096 Uiso 1 1 calc R
C73 C -0.0819(7) 0.7499(17) -0.0766(6) 0.090(8) Uani 1 1 d .
H73 H -0.0841 0.7332 -0.1009 0.108 Uiso 1 1 calc R
C74 C -0.0452(6) 0.7418(15) -0.0542(5) 0.077(7) Uani 1 1 d .
H74 H -0.0228 0.7240 -0.0643 0.093 Uiso 1 1 calc R
C75 C 0.1568(5) 0.5040(14) 0.0505(6) 0.063(6) Uani 1 1 d .
C76 C 0.1380(6) 0.4989(15) 0.0806(5) 0.079(7) Uani 1 1 d .
H76 H 0.1116 0.5194 0.0795 0.095 Uiso 1 1 calc R
C77 C 0.1584(9) 0.4626(18) 0.1132(6) 0.103(9) Uani 1 1 d .
H77 H 0.1459 0.4614 0.1338 0.124 Uiso 1 1 calc R
C78 C 0.1967(9) 0.429(2) 0.1145(9) 0.114(11) Uani 1 1 d .
H78 H 0.2093 0.4053 0.1365 0.137 Uiso 1 1 calc R
C79 C 0.2178(9) 0.427(2) 0.0855(9) 0.130(13) Uani 1 1 d .
H79 H 0.2434 0.4022 0.0864 0.156 Uiso 1 1 calc R
C80 C 0.1960(6) 0.4686(17) 0.0542(7) 0.094(8) Uani 1 1 d .
H80 H 0.2091 0.4727 0.0340 0.112 Uiso 1 1 calc R
C81 C 0.1415(6) 0.4734(14) -0.0334(5) 0.056(5) Uani 1 1 d .
C82 C 0.1446(8) 0.3829(17) -0.0258(7) 0.106(9) Uani 1 1 d .
H82 H 0.1427 0.3623 -0.0025 0.127 Uiso 1 1 calc R
C83 C 0.1508(9) 0.319(2) -0.0531(9) 0.126(11) Uani 1 1 d .
H83 H 0.1530 0.2572 -0.0477 0.151 Uiso 1 1 calc R
C84 C 0.1536(8) 0.348(2) -0.0868(8) 0.096(8) Uani 1 1 d .
H84 H 0.1576 0.3073 -0.1050 0.115 Uiso 1 1 calc R
C85 C 0.1503(8) 0.4390(18) -0.0935(8) 0.101(9) Uani 1 1 d .
H85 H 0.1532 0.4597 -0.1165 0.122 Uiso 1 1 calc R
C86 C 0.1431(8) 0.5007(15) -0.0689(6) 0.094(9) Uani 1 1 d .
H86 H 0.1391 0.5618 -0.0754 0.113 Uiso 1 1 calc R
C87 C 0.1729(9) 0.961(2) 0.0405(9) 0.121(4) Uani 1 1 d .
C88 C 0.1637(9) 0.9669(19) 0.0738(8) 0.121(4) Uani 1 1 d .
H88 H 0.1393 0.9423 0.0783 0.145 Uiso 1 1 calc R
C89 C 0.1902(9) 1.011(2) 0.1043(8) 0.121(4) Uani 1 1 d .
H89 H 0.1826 1.0115 0.1273 0.145 Uiso 1 1 calc R
C90 C 0.2228(9) 1.048(2) 0.0997(8) 0.121(4) Uani 1 1 d .
H90 H 0.2388 1.0771 0.1189 0.145 Uiso 1 1 calc R
C91 C 0.2341(9) 1.0450(19) 0.0666(8) 0.121(4) Uani 1 1 d U
H91 H 0.2584 1.0723 0.0635 0.145 Uiso 1 1 calc R
C92 C 0.2100(9) 1.0006(19) 0.0345(8) 0.121(4) Uani 1 1 d .
H92 H 0.2186 0.9990 0.0119 0.145 Uiso 1 1 calc R
C93 C 0.1454(6) 0.9724(14) -0.0428(5) 0.064(6) Uani 1 1 d .
C94 C 0.1174(8) 1.0383(15) -0.0551(6) 0.082(7) Uani 1 1 d .
H94 H 0.0957 1.0494 -0.0429 0.098 Uiso 1 1 calc R
C95 C 0.1220(8) 1.0890(16) -0.0866(6) 0.086(7) Uani 1 1 d .
H95 H 0.1034 1.1346 -0.0943 0.103 Uiso 1 1 calc R
C96 C 0.1513(9) 1.0746(17) -0.1054(7) 0.096(9) Uani 1 1 d .
H96 H 0.1534 1.1095 -0.1259 0.116 Uiso 1 1 calc R
C97 C 0.1779(8) 1.0096(19) -0.0949(7) 0.098(9) Uani 1 1 d .
H97 H 0.1976 0.9967 -0.1091 0.118 Uiso 1 1 calc R
C98 C 0.1774(6) 0.9596(15) -0.0631(6) 0.075(6) Uani 1 1 d .
H98 H 0.1979 0.9181 -0.0553 0.090 Uiso 1 1 calc R
O11 O 0.2006(5) 0.6075(11) 0.3237(4) 0.091(5) Uani 1 1 d .
O12 O 0.2033(6) 0.4790(10) 0.2093(5) 0.102(6) Uani 1 1 d .
O21 O 0.1100(5) 0.7500(11) 0.3283(3) 0.086(5) Uani 1 1 d .
O22 O 0.0176(4) 0.7754(13) 0.2153(4) 0.102(6) Uani 1 1 d .
O31 O 0.2085(5) 0.8917(12) 0.3223(4) 0.097(6) Uani 1 1 d .
O32 O 0.2147(5) 1.0008(10) 0.2026(5) 0.095(5) Uani 1 1 d .
O41 O 0.0436(5) 1.0051(11) 0.0423(4) 0.093(5) Uani 1 1 d .
O42 O 0.0396(5) 0.8726(12) -0.0756(4) 0.099(6) Uani 1 1 d .
O51 O 0.0291(4) 0.4934(11) 0.0425(4) 0.095(5) Uani 1 1 d .
O52 O 0.0426(4) 0.6001(12) -0.0764(4) 0.088(5) Uani 1 1 d .
O61 O 0.1371(5) 0.7404(10) -0.0844(3) 0.086(5) Uani 1 1 d .
O62 O 0.2292(5) 0.7124(16) 0.0295(5) 0.125(7) Uani 1 1 d .
Cl1S Cl 0.0421(3) 0.2469(6) 0.2686(3) 0.155(3) Uiso 1 1 d .

loop_
_atom_site_aniso_label
_atom_site_aniso_U_11
_atom_site_aniso_U_22
_atom_site_aniso_U_33
_atom_site_aniso_U_23
_atom_site_aniso_U_13
_atom_site_aniso_U_12
Ir1 0.0446(4) 0.0462(4) 0.0393(4) 0.0003(3) 0.0044(3) 0.0009(3)
Ir2 0.0446(4) 0.0511(4) 0.0382(3) 0.0003(3) 0.0064(3) 0.0014(3)
Ir3 0.0462(4) 0.0456(4) 0.0392(4) -0.0014(3) 0.0047(3) 0.0011(3)
Ir4 0.0470(4) 0.0571(5) 0.0392(4) 0.0076(3) 0.0024(3) -0.0085(4)
Ir5 0.0448(4) 0.0553(5) 0.0394(4) 0.0075(3) 0.0011(3) -0.0075(4)
Ir6 0.0447(4) 0.0617(5) 0.0436(4) 0.0086(4) 0.0032(3) -0.0080(4)
Bi1 0.0515(4) 0.0543(4) 0.0356(3) 0.0004(3) 0.0037(3) 0.0007(4)
Bi2 0.0573(5) 0.0693(5) 0.0363(4) 0.0066(4) -0.0014(3) -0.0101(4)
Ge1 0.0496(12) 0.0527(12) 0.0432(12) 0.0003(9) 0.0023(9) -0.0052(9)
Ge2 0.0541(12) 0.0532(12) 0.0433(12) 0.0006(9) 0.0055(10) 0.0073(10)
Ge3 0.0432(10) 0.0547(12) 0.0454(10) -0.0016(9) 0.0065(8) 0.0008(9)
Ge4 0.0483(11) 0.0608(12) 0.0409(9) 0.0077(10) 0.0064(8) -0.0057(10)
Ge5 0.0477(12) 0.0650(13) 0.0511(12) 0.0134(10) 0.0011(10) -0.0029(10)
Ge6 0.0502(12) 0.0650(13) 0.0507(12) 0.0029(10) 0.0037(10) -0.0179(11)
C3 0.045(11) 0.061(12) 0.042(11) -0.004(9) 0.007(9) -0.006(9)
C4 0.082(17) 0.074(16) 0.071(16) 0.010(12) -0.016(13) -0.005(13)
C5 0.095(19) 0.085(18) 0.089(19) -0.026(15) 0.014(16) -0.006(15)
C6 0.10(2) 0.11(2) 0.070(18) -0.033(16) -0.047(15) 0.024(18)
C7 0.075(17) 0.12(2) 0.061(16) -0.008(15) -0.005(13) 0.005(16)
C8 0.047(12) 0.083(15) 0.068(15) -0.008(12) -0.007(11) -0.011(11)
C11 0.058(12) 0.072(13) 0.030(10) 0.000(9) -0.007(9) -0.017(10)
C12 0.094(17) 0.038(11) 0.093(17) 0.006(11) 0.035(14) 0.008(11)
C13 0.041(11) 0.070(13) 0.041(11) 0.001(9) 0.002(9) -0.011(10)
C14 0.073(16) 0.082(16) 0.071(16) 0.019(13) -0.007(13) -0.012(13)
C15 0.14(3) 0.11(2) 0.09(2) 0.039(18) 0.007(18) -0.02(2)
C16 0.20(4) 0.11(2) 0.054(17) 0.016(16) 0.03(2) -0.04(2)
C17 0.13(3) 0.13(3) 0.10(2) -0.010(18) 0.08(2) -0.04(2)
C18 0.10(2) 0.066(15) 0.10(2) -0.020(14) 0.034(17) -0.021(14)
C21 0.060(12) 0.040(10) 0.044(10) 0.000(9) -0.007(9) 0.013(9)
C22 0.050(12) 0.087(16) 0.055(11) 0.006(11) 0.007(10) 0.014(11)
C23 0.077(15) 0.050(12) 0.059(14) 0.001(10) -0.006(12) 0.023(11)
C24 0.082(18) 0.11(2) 0.072(17) 0.006(15) 0.015(14) 0.025(15)
C25 0.10(2) 0.16(3) 0.08(2) 0.014(19) 0.036(17) 0.06(2)
C26 0.15(3) 0.11(2) 0.09(2) -0.026(18) 0.02(2) 0.03(2)
C27 0.16(3) 0.067(17) 0.10(2) -0.030(16) 0.02(2) 0.007(18)
C28 0.13(2) 0.047(13) 0.076(17) -0.006(12) 0.020(16) 0.005(14)
C31 0.047(12) 0.080(15) 0.076(16) -0.008(13) -0.002(12) 0.033(11)
C32 0.076(16) 0.069(15) 0.062(14) 0.011(11) 0.000(12) 0.017(12)
C33 0.045(12) 0.042(11) 0.108(19) -0.021(11) -0.004(12) 0.007(9)
C34 0.049(12) 0.078(15) 0.068(14) 0.016(11) 0.006(11) 0.017(11)
C35 0.067(16) 0.10(2) 0.10(2) 0.007(16) -0.007(16) 0.020(14)
C36 0.072(17) 0.087(18) 0.084(19) 0.017(15) -0.027(15) 0.001(14)
C37 0.12(2) 0.091(19) 0.080(19) 0.012(15) -0.004(17) 0.001(17)
C38 0.103(18) 0.063(14) 0.047(12) 0.003(11) -0.003(12) 0.008(13)
C41 0.061(14) 0.096(18) 0.051(14) 0.005(12) 0.010(11) -0.017(13)
C42 0.030(10) 0.112(18) 0.046(12) 0.009(12) -0.015(9) -0.035(11)
C43 0.064(13) 0.040(11) 0.072(13) 0.002(10) 0.007(11) 0.010(10)
C44 0.069(15) 0.079(16) 0.077(15) 0.012(13) -0.014(12) 0.003(12)
C45 0.069(16) 0.082(16) 0.077(15) -0.025(13) -0.023(14) 0.000(14)
C46 0.068(18) 0.10(2) 0.12(2) 0.016(18) -0.059(18) -0.005(16)
C47 0.035(12) 0.086(17) 0.14(2) -0.002(17) 0.000(15) 0.013(11)
C48 0.061(14) 0.055(13) 0.080(14) -0.001(11) 0.008(12) 0.007(10)
C51 0.055(12) 0.058(13) 0.063(14) 0.017(10) 0.005(11) -0.016(10)
C52 0.079(15) 0.061(13) 0.048(13) -0.002(10) 0.004(11) 0.006(11)
C53 0.065(13) 0.087(16) 0.056(12) -0.007(12) 0.027(10) -0.009(12)
C54 0.067(15) 0.11(2) 0.073(16) 0.014(14) 0.012(13) 0.008(14)
C55 0.10(2) 0.14(3) 0.11(2) 0.043(17) 0.048(19) -0.007(19)
C56 0.081(19) 0.16(3) 0.10(2) 0.027(19) 0.014(17) -0.03(2)
C57 0.13(2) 0.13(3) 0.068(17) -0.022(16) 0.042(17) -0.01(2)
C58 0.072(15) 0.094(18) 0.082(17) -0.010(14) 0.018(13) -0.001(14)
C61 0.061(12) 0.047(11) 0.046(11) -0.011(9) -0.014(9) -0.008(9)
C62 0.081(16) 0.073(15) 0.061(13) -0.005(11) -0.006(12) -0.037(13)
C63 0.048(11) 0.075(14) 0.044(10) 0.017(11) 0.001(9) 0.006(10)
C64 0.078(15) 0.104(18) 0.048(12) 0.013(12) 0.013(12) 0.001(14)
C65 0.085(18) 0.14(2) 0.080(18) -0.004(16) 0.032(15) 0.002(18)
C66 0.057(15) 0.24(4) 0.053(14) 0.04(2) 0.020(12) 0.00(2)
C67 0.048(14) 0.16(3) 0.10(2) 0.059(19) -0.001(14) -0.002(16)
C68 0.051(12) 0.104(18) 0.072(15) 0.023(13) 0.017(11) -0.003(12)
C69 0.055(11) 0.039(10) 0.044(9) 0.004(8) 0.001(8) -0.011(9)
C70 0.041(11) 0.095(16) 0.060(13) 0.010(11) 0.004(10) 0.016(11)
C71 0.083(17) 0.11(2) 0.073(16) 0.009(15) 0.024(14) 0.028(15)
C72 0.058(14) 0.097(18) 0.077(16) -0.002(13) -0.015(12) 0.009(13)
C73 0.080(17) 0.13(2) 0.053(12) -0.006(15) -0.013(12) 0.020(16)
C74 0.053(13) 0.118(19) 0.055(12) -0.013(13) -0.011(10) 0.023(13)
C75 0.035(11) 0.072(14) 0.079(15) 0.014(11) 0.000(11) -0.007(10)
C76 0.059(14) 0.120(19) 0.052(13) 0.048(13) -0.012(11) 0.003(13)
C77 0.11(2) 0.13(2) 0.068(17) 0.040(16) -0.007(16) -0.029(19)
C78 0.08(2) 0.11(2) 0.13(3) 0.03(2) -0.06(2) -0.016(18)
C79 0.07(2) 0.17(3) 0.13(3) 0.05(2) -0.05(2) -0.02(2)
C80 0.039(13) 0.12(2) 0.11(2) 0.003(17) -0.014(14) -0.007(13)
C81 0.046(11) 0.064(13) 0.060(13) -0.003(10) 0.012(10) 0.002(10)
C82 0.14(2) 0.073(18) 0.11(2) 0.004(16) 0.014(19) -0.035(17)
C83 0.15(3) 0.08(2) 0.14(3) -0.05(2) 0.01(2) -0.03(2)
C84 0.10(2) 0.11(2) 0.09(2) -0.022(17) 0.005(17) 0.005(17)
C85 0.12(2) 0.074(18) 0.12(2) 0.013(17) 0.055(19) 0.017(16)
C86 0.17(3) 0.049(13) 0.074(16) 0.005(12) 0.055(17) 0.023(15)
C87 0.121(4) 0.122(4) 0.121(4) -0.0003(10) 0.0180(12) -0.0008(10)
C88 0.121(4) 0.122(4) 0.121(4) -0.0003(10) 0.0180(12) -0.0008(10)
C89 0.121(4) 0.122(4) 0.121(4) -0.0003(10) 0.0180(12) -0.0008(10)
C90 0.121(4) 0.122(4) 0.121(4) -0.0003(10) 0.0180(12) -0.0008(10)
C91 0.121(4) 0.122(4) 0.121(4) -0.0003(10) 0.0180(12) -0.0008(10)
C92 0.121(4) 0.122(4) 0.121(4) -0.0003(10) 0.0180(12) -0.0008(10)
C93 0.067(14) 0.068(14) 0.054(13) 0.010(11) -0.005(11) -0.027(12)
C94 0.11(2) 0.080(17) 0.058(15) 0.008(12) 0.007(14) -0.009(15)
C95 0.11(2) 0.067(16) 0.071(17) 0.007(13) 0.001(16) 0.005(15)
C96 0.14(3) 0.070(17) 0.08(2) 0.018(14) 0.025(19) 0.002(17)
C97 0.11(2) 0.11(2) 0.083(19) 0.011(16) 0.055(17) -0.021(18)
C98 0.060(14) 0.081(16) 0.081(16) 0.007(13) -0.001(13) -0.023(12)
O11 0.109(13) 0.119(14) 0.037(9) 0.016(8) -0.012(8) -0.006(10)
O12 0.145(16) 0.065(10) 0.104(13) -0.006(9) 0.042(12) 0.030(11)
O21 0.092(11) 0.121(13) 0.043(8) 0.004(9) 0.012(7) -0.003(10)
O22 0.046(9) 0.185(19) 0.074(10) 0.009(11) 0.005(8) 0.021(10)
O31 0.103(13) 0.129(15) 0.054(10) -0.030(10) -0.008(9) 0.011(11)
O32 0.112(14) 0.062(10) 0.116(14) 0.022(9) 0.028(11) -0.014(9)
O41 0.132(15) 0.073(11) 0.085(12) 0.004(9) 0.051(11) 0.017(10)
O42 0.107(13) 0.136(15) 0.047(10) 0.023(9) -0.014(9) 0.004(11)
O51 0.068(10) 0.099(12) 0.108(13) 0.037(10) -0.016(9) -0.039(9)
O52 0.074(10) 0.143(15) 0.047(9) -0.020(9) 0.008(8) -0.012(10)
O61 0.127(14) 0.081(11) 0.046(8) 0.011(8) 0.000(8) -0.018(10)
O62 0.060(11) 0.22(2) 0.093(13) 0.038(14) -0.007(10) -0.004(13)

loop_
_atom_type_symbol
_atom_type_description
_atom_type_scat_dispersion_real
_atom_type_scat_dispersion_imag
_atom_type_scat_source
C C 0.0033 0.0016 'International Tables Vol C Tables 4.2.6.8 and 6.1.1.4'
H H 0.0000 0.0000 'International Tables Vol C Tables 4.2.6.8 and 6.1.1.4'
O O 0.0106 0.0060 'International Tables Vol C Tables 4.2.6.8 and 6.1.1.4'
Ge Ge 0.1547 1.8001 'International Tables Vol C Tables 4.2.6.8 and 6.1.1.4'
Ir Ir -1.4442 7.9887 'International Tables Vol C Tables 4.2.6.8 and 6.1.1.4'
Bi Bi -4.1077 10.2566 'International Tables Vol C Tables 4.2.6.8 and 6.1.1.4'
Cl Cl 0.1484 0.1585 'International Tables Vol C Tables 4.2.6.8 and 6.1.1.4'

loop_
_geom_angle_atom_site_label_1
_geom_angle_atom_site_label_2
_geom_angle_atom_site_label_3
_geom_angle
_geom_angle_site_symmetry_1
Cl1S C1S Cl1S 96(3) 2
C12 Ir1 C11 102.0(9) .
C12 Ir1 Ge3 93.1(7) .
C11 Ir1 Ge3 98.4(5) .
C12 Ir1 Ge1 92.6(7) .
C11 Ir1 Ge1 92.9(5) .
Ge3 Ir1 Ge1 165.95(7) .
C12 Ir1 Bi1 102.5(7) .
C11 Ir1 Bi1 155.4(6) .
Ge3 Ir1 Bi1 82.38(5) .
Ge1 Ir1 Bi1 83.85(5) .
C12 Ir1 Ir2 141.8(7) .
C11 Ir1 Ir2 99.2(6) .
Ge3 Ir1 Ir2 114.81(6) .
Ge1 Ir1 Ir2 54.74(6) .
Bi1 Ir1 Ir2 59.22(3) .
C12 Ir1 Ir3 143.2(6) .
C11 Ir1 Ir3 101.1(6) .
Ge3 Ir1 Ir3 55.33(5) .
Ge1 Ir1 Ir3 114.42(5) .
Bi1 Ir1 Ir3 59.13(3) .
Ir2 Ir1 Ir3 59.82(3) .
C22 Ir2 C21 107.5(8) .
C22 Ir2 Ge1 94.6(7) .
C21 Ir2 Ge1 93.1(5) .
C22 Ir2 Ge2 90.8(7) .
C21 Ir2 Ge2 93.4(5) .
Ge1 Ir2 Ge2 169.90(7) .
C22 Ir2 Bi1 101.0(6) .
C21 Ir2 Bi1 151.5(5) .
Ge1 Ir2 Bi1 84.51(5) .
Ge2 Ir2 Bi1 86.11(5) .
C22 Ir2 Ir1 143.6(6) .
C21 Ir2 Ir1 96.2(5) .
Ge1 Ir2 Ir1 56.04(5) .
Ge2 Ir2 Ir1 115.46(6) .
Bi1 Ir2 Ir1 59.12(3) .
C22 Ir2 Ir3 139.1(6) .
C21 Ir2 Ir3 97.4(6) .
Ge1 Ir2 Ir3 116.36(6) .
Ge2 Ir2 Ir3 55.02(5) .
Bi1 Ir2 Ir3 59.32(3) .
Ir1 Ir2 Ir3 60.46(4) .
C32 Ir3 C31 104.3(10) .
C32 Ir3 Ge2 93.9(6) .
C31 Ir3 Ge2 94.1(5) .
C32 Ir3 Ge3 91.2(6) .
C31 Ir3 Ge3 95.3(5) .
Ge2 Ir3 Ge3 167.89(7) .
C32 Ir3 Bi1 98.5(7) .
C31 Ir3 Bi1 157.2(7) .
Ge2 Ir3 Bi1 86.37(6) .
Ge3 Ir3 Bi1 82.03(5) .
C32 Ir3 Ir2 140.6(6) .
C31 Ir3 Ir2 102.7(7) .
Ge2 Ir3 Ir2 55.74(6) .
Ge3 Ir3 Ir2 114.44(6) .
Bi1 Ir3 Ir2 59.07(3) .
C32 Ir3 Ir1 139.3(7) .
C31 Ir3 Ir1 101.1(6) .
Ge2 Ir3 Ir1 115.44(6) .
Ge3 Ir3 Ir1 55.05(5) .
Bi1 Ir3 Ir1 58.79(3) .
Ir2 Ir3 Ir1 59.72(3) .
C42 Ir4 C41 103.7(9) .
C42 Ir4 Ge6 94.0(5) .
C41 Ir4 Ge6 94.0(6) .
C42 Ir4 Ge4 93.9(5) .
C41 Ir4 Ge4 92.5(6) .
Ge6 Ir4 Ge4 168.33(7) .
C42 Ir4 Bi2 154.6(7) .
C41 Ir4 Bi2 101.7(6) .
Ge6 Ir4 Bi2 85.60(6) .
Ge4 Ir4 Bi2 83.59(6) .
C42 Ir4 Ir6 100.2(6) .
C41 Ir4 Ir6 142.2(6) .
Ge6 Ir4 Ir6 55.31(6) .
Ge4 Ir4 Ir6 114.66(6) .
Bi2 Ir4 Ir6 58.94(3) .
C42 Ir4 Ir5 98.7(7) .
C41 Ir4 Ir5 142.1(6) .
Ge6 Ir4 Ir5 114.64(6) .
Ge4 Ir4 Ir5 55.53(5) .
Bi2 Ir4 Ir5 59.20(3) .
Ir6 Ir4 Ir5 59.35(3) .
C51 Ir5 C52 105.6(9) .
C51 Ir5 Ge5 92.8(6) .
C52 Ir5 Ge5 92.2(6) .
C51 Ir5 Ge4 90.1(6) .
C52 Ir5 Ge4 99.9(6) .
Ge5 Ir5 Ge4 166.27(7) .
C51 Ir5 Bi2 100.1(6) .
C52 Ir5 Bi2 154.1(6) .
Ge5 Ir5 Bi2 83.01(6) .
Ge4 Ir5 Bi2 83.27(6) .
C51 Ir5 Ir6 142.5(6) .
C52 Ir5 Ir6 97.0(6) .
Ge5 Ir5 Ir6 56.30(6) .
Ge4 Ir5 Ir6 115.29(6) .
Bi2 Ir5 Ir6 59.19(3) .
C51 Ir5 Ir4 139.1(6) .
C52 Ir5 Ir4 101.7(6) .
Ge5 Ir5 Ir4 116.21(6) .
Ge4 Ir5 Ir4 55.20(5) .
Bi2 Ir5 Ir4 58.96(3) .
Ir6 Ir5 Ir4 60.30(3) .
C61 Ir6 C62 106.8(8) .
C61 Ir6 Ge6 91.5(5) .
C62 Ir6 Ge6 93.7(6) .
C61 Ir6 Ge5 97.8(5) .
C62 Ir6 Ge5 90.9(6) .
Ge6 Ir6 Ge5 167.92(7) .
C61 Ir6 Bi2 155.7(6) .
C62 Ir6 Bi2 97.4(6) .
Ge6 Ir6 Bi2 85.65(5) .
Ge5 Ir6 Bi2 82.69(5) .
C61 Ir6 Ir5 100.7(5) .
C62 Ir6 Ir5 139.0(6) .
Ge6 Ir6 Ir5 115.53(6) .
Ge5 Ir6 Ir5 55.26(5) .
Bi2 Ir6 Ir5 59.60(3) .
C61 Ir6 Ir4 99.8(6) .
C62 Ir6 Ir4 139.6(7) .
Ge6 Ir6 Ir4 55.21(5) .
Ge5 Ir6 Ir4 115.24(6) .
Bi2 Ir6 Ir4 59.11(3) .
Ir5 Ir6 Ir4 60.35(4) .
Ir1 Bi1 Ir2 61.66(4) .
Ir1 Bi1 Ir3 62.08(4) .
Ir2 Bi1 Ir3 61.60(4) .
Ir6 Bi2 Ir4 61.94(4) .
Ir6 Bi2 Ir5 61.20(4) .
Ir4 Bi2 Ir5 61.84(4) .
C3 Ge1 C13 106.2(8) .
C3 Ge1 Ir2 120.2(6) .
C13 Ge1 Ir2 120.2(6) .
C3 Ge1 Ir1 119.8(5) .
C13 Ge1 Ir1 118.2(5) .
Ir2 Ge1 Ir1 69.21(6) .
C23 Ge2 C33 106.9(8) .
C23 Ge2 Ir3 118.6(6) .
C33 Ge2 Ir3 122.2(6) .
C23 Ge2 Ir2 118.0(6) .
C33 Ge2 Ir2 118.5(5) .
Ir3 Ge2 Ir2 69.24(6) .
C53 Ge3 C43 106.8(8) .
C53 Ge3 Ir1 119.3(6) .
C43 Ge3 Ir1 121.3(6) .
C53 Ge3 Ir3 114.3(6) .
C43 Ge3 Ir3 122.1(5) .
Ir1 Ge3 Ir3 69.62(6) .
C63 Ge4 C69 104.9(7) .
C63 Ge4 Ir4 118.5(6) .
C69 Ge4 Ir4 122.3(5) .
C63 Ge4 Ir5 115.9(5) .
C69 Ge4 Ir5 123.6(5) .
Ir4 Ge4 Ir5 69.27(6) .
C75 Ge5 C81 104.8(9) .
C75 Ge5 Ir5 119.1(6) .
C81 Ge5 Ir5 122.8(6) .
C75 Ge5 Ir6 117.8(6) .
C81 Ge5 Ir6 121.2(6) .
Ir5 Ge5 Ir6 68.43(6) .
C87 Ge6 C93 107.0(11) .
C87 Ge6 Ir4 122.9(10) .
C93 Ge6 Ir4 116.4(6) .
C87 Ge6 Ir6 118.0(9) .
C93 Ge6 Ir6 119.8(6) .
Ir4 Ge6 Ir6 69.48(6) .
C8 C3 C4 117.2(19) .
C8 C3 Ge1 125.2(15) .
C4 C3 Ge1 117.6(15) .
C3 C4 C5 116(2) .
C6 C5 C4 125(2) .
C5 C6 C7 117(2) .
C6 C7 C8 121(2) .
C3 C8 C7 124(2) .
O11 C11 Ir1 177(2) .
O12 C12 Ir1 176(2) .
C18 C13 C14 118(2) .
C18 C13 Ge1 119.4(17) .
C14 C13 Ge1 122.5(15) .
C13 C14 C15 122(2) .
C16 C15 C14 119(3) .
C15 C16 C17 124(3) .
C16 C17 C18 114(2) .
C13 C18 C17 123(3) .
O21 C21 Ir2 177.9(18) .
O22 C22 Ir2 178(2) .
C28 C23 C24 117(2) .
C28 C23 Ge2 121.2(18) .
C24 C23 Ge2 121.3(18) .
C25 C24 C23 119(3) .
C24 C25 C26 123(3) .
C27 C26 C25 115(3) .
C26 C27 C28 126(3) .
C27 C28 C23 119(3) .
O31 C31 Ir3 174.2(19) .
O32 C32 Ir3 179(2) .
C34 C33 C38 119(2) .
C34 C33 Ge2 120.1(18) .
C38 C33 Ge2 121.0(15) .
C33 C34 C35 122(2) .
C36 C35 C34 119(2) .
C35 C36 C37 122(2) .
C36 C37 C38 119(2) .
C33 C38 C37 120(2) .
O41 C41 Ir4 177(2) .
O42 C42 Ir4 178.5(19) .
C48 C43 C44 117.1(19) .
C48 C43 Ge3 121.7(15) .
C44 C43 Ge3 120.9(16) .
C45 C44 C43 122(2) .
C46 C45 C44 120(2) .
C45 C46 C47 122(2) .
C48 C47 C46 119(2) .
C43 C48 C47 120(2) .
O51 C51 Ir5 177.9(19) .
O52 C52 Ir5 176(2) .
C54 C53 C58 113.7(19) .
C54 C53 Ge3 121.6(17) .
C58 C53 Ge3 124.2(17) .
C53 C54 C55 121(2) .
C56 C55 C54 124(3) .
C57 C56 C55 114(3) .
C56 C57 C58 127(3) .
C53 C58 C57 120(2) .
O61 C61 Ir6 175.0(17) .
O62 C62 Ir6 177(2) .
C64 C63 C68 117.4(18) .
C64 C63 Ge4 124.4(15) .
C68 C63 Ge4 118.0(15) .
C65 C64 C63 119(2) .
C66 C65 C64 123(3) .
C65 C66 C67 121(2) .
C68 C67 C66 117(2) .
C67 C68 C63 122(2) .
C70 C69 C74 116.5(18) .
C70 C69 Ge4 119.2(13) .
C74 C69 Ge4 123.8(14) .
C69 C70 C71 121.3(19) .
C72 C71 C70 120(2) .
C73 C72 C71 119(2) .
C72 C73 C74 120(2) .
C69 C74 C73 123(2) .
C76 C75 C80 116(2) .
C76 C75 Ge5 122.7(15) .
C80 C75 Ge5 121.2(18) .
C75 C76 C77 120(2) .
C78 C77 C76 120(3) .
C79 C78 C77 125(3) .
C78 C79 C80 112(3) .
C75 C80 C79 127(3) .
C82 C81 C86 118(2) .
C82 C81 Ge5 119.5(18) .
C86 C81 Ge5 122.5(16) .
C81 C82 C83 120(3) .
C84 C83 C82 120(3) .
C83 C84 C85 118(3) .
C86 C85 C84 124(3) .
C85 C86 C81 120(2) .
C88 C87 C92 117(3) .
C88 C87 Ge6 125(3) .
C92 C87 Ge6 118(2) .
C87 C88 C89 123(3) .
C90 C89 C88 121(3) .
C89 C90 C91 119(3) .
C90 C91 C92 124(3) .
C87 C92 C91 116(3) .
C94 C93 C98 117(2) .
C94 C93 Ge6 120.3(17) .
C98 C93 Ge6 123.0(17) .
C93 C94 C95 119(2) .
C96 C95 C94 123(3) .
C95 C96 C97 119(3) .
C96 C97 C98 122(2) .
C97 C98 C93 119(2) .

loop_
_geom_bond_atom_site_label_1
_geom_bond_atom_site_label_2
_geom_bond_distance
_geom_bond_site_symmetry_2
C1S Cl1S 1.98(5) 2
C1S Cl1S 1.98(5) .
Ir1 C12 1.85(2) .
Ir1 C11 1.927(18) .
Ir1 Ge3 2.498(2) .
Ir1 Ge1 2.516(2) .
Ir1 Bi1 2.7651(12) .
Ir1 Ir2 2.8356(14) .
Ir1 Ir3 2.8568(15) .
Ir2 C22 1.83(2) .
Ir2 C21 1.897(17) .
Ir2 Ge1 2.477(2) .
Ir2 Ge2 2.509(2) .
Ir2 Bi1 2.7678(13) .
Ir2 Ir3 2.8383(15) .
Ir3 C32 1.88(2) .
Ir3 C31 1.92(2) .
Ir3 Ge2 2.487(2) .
Ir3 Ge3 2.506(2) .
Ir3 Bi1 2.7751(12) .
Ir4 C42 1.888(19) .
Ir4 C41 1.90(2) .
Ir4 Ge6 2.497(2) .
Ir4 Ge4 2.502(2) .
Ir4 Bi2 2.7696(13) .
Ir4 Ir6 2.8481(15) .
Ir4 Ir5 2.8496(16) .
Ir5 C51 1.886(18) .
Ir5 C52 1.93(2) .
Ir5 Ge5 2.493(2) .
Ir5 Ge4 2.512(2) .
Ir5 Bi2 2.7763(13) .
Ir5 Ir6 2.8208(15) .
Ir6 C61 1.895(18) .
Ir6 C62 1.89(2) .
Ir6 Ge6 2.500(2) .
Ir6 Ge5 2.524(2) .
Ir6 Bi2 2.7647(14) .
Ge1 C3 1.948(18) .
Ge1 C13 1.949(18) .
Ge2 C23 1.95(2) .
Ge2 C33 1.96(2) .
Ge3 C53 1.940(18) .
Ge3 C43 1.95(2) .
Ge4 C63 1.951(17) .
Ge4 C69 1.960(17) .
Ge5 C75 1.96(2) .
Ge5 C81 1.983(19) .
Ge6 C87 1.93(3) .
Ge6 C93 1.938(19) .
C3 C8 1.34(2) .
C3 C4 1.40(3) .
C4 C5 1.43(3) .
C5 C6 1.31(3) .
C6 C7 1.33(3) .
C7 C8 1.38(3) .
C11 O11 1.127(19) .
C12 O12 1.17(2) .
C13 C18 1.37(3) .
C13 C14 1.38(3) .
C14 C15 1.40(3) .
C15 C16 1.32(4) .
C16 C17 1.41(4) .
C17 C18 1.44(3) .
C21 O21 1.147(18) .
C22 O22 1.19(2) .
C23 C28 1.39(3) .
C23 C24 1.41(3) .
C24 C25 1.38(3) .
C25 C26 1.40(4) .
C26 C27 1.30(4) .
C27 C28 1.35(3) .
C31 O31 1.13(2) .
C32 O32 1.17(2) .
C33 C34 1.36(2) .
C33 C38 1.39(3) .
C34 C35 1.39(3) .
C35 C36 1.35(3) .
C36 C37 1.37(3) .
C37 C38 1.42(3) .
C41 O41 1.13(2) .
C42 O42 1.16(2) .
C43 C48 1.39(2) .
C43 C44 1.41(3) .
C44 C45 1.37(3) .
C45 C46 1.31(3) .
C46 C47 1.40(3) .
C47 C48 1.37(3) .
C51 O51 1.13(2) .
C52 O52 1.11(2) .
C53 C54 1.39(3) .
C53 C58 1.40(3) .
C54 C55 1.42(3) .
C55 C56 1.37(4) .
C56 C57 1.25(3) .
C57 C58 1.43(3) .
C61 O61 1.152(19) .
C62 O62 1.15(2) .
C63 C64 1.38(3) .
C63 C68 1.41(3) .
C64 C65 1.37(3) .
C65 C66 1.31(3) .
C66 C67 1.40(4) .
C67 C68 1.38(3) .
C69 C70 1.36(2) .
C69 C74 1.36(2) .
C70 C71 1.40(3) .
C71 C72 1.38(3) .
C72 C73 1.34(3) .
C73 C74 1.39(3) .
C75 C76 1.37(3) .
C75 C80 1.40(3) .
C76 C77 1.40(3) .
C77 C78 1.37(4) .
C78 C79 1.38(4) .
C79 C80 1.42(3) .
C81 C82 1.35(3) .
C81 C86 1.39(3) .
C82 C83 1.42(3) .
C83 C84 1.34(3) .
C84 C85 1.35(3) .
C85 C86 1.33(3) .
C87 C88 1.33(3) .
C87 C92 1.42(4) .
C88 C89 1.48(4) .
C89 C90 1.25(3) .
C90 C91 1.35(3) .
C91 C92 1.49(3) .
C93 C94 1.38(3) .
C93 C98 1.42(3) .
C94 C95 1.42(3) .
C95 C96 1.31(3) .
C96 C97 1.32(3) .
C97 C98 1.39(3) .
